data_1558576
loop_
_publ_author_name
'Calvert, Jane L.'
'Eberson, Lennart'
'Hartshorn, Michael P.'
'Robinson, Ward T.'
'Timmerman-Vaughan, David J.'

_publ_section_title
;
 Photochemical Nitration by Tetranitromethane. Part XXI. The
 Regiochemistry of Nitrito--Trinitromethyl and Nitro--Trinitromethyl
 Addition to 2,6-Dimethylnaphthalene
;
_journal_name_full 'Acta Chemica Scandinavica'
_journal_page_first 917
_journal_page_last 928
_journal_paper_doi 10.3891/acta.chem.scand.48-0917
_journal_volume 48
_journal_year 1994
_chemical_formula_sum 'C13 H12 N4 O8'
_chemical_formula_weight 352.27
_chemical_name_common
;
Nitro cycloadduct
;
_space_group_IT_number 14
_space_group_name_Hall '-P 2ybc'
_space_group_name_H-M_alt 'P 1 21/c 1'
_symmetry_cell_setting monoclinic
_symmetry_Int_Tables_number 14
_symmetry_space_group_name_Hall '-P 2ybc'
_symmetry_space_group_name_H-M 'P 1 21/c 1'
_cell_angle_alpha 90.
_cell_angle_beta 105.23(3)
_cell_angle_gamma 90.
_cell_formula_units_Z 4
_cell_length_a 15.234(3)
_cell_length_b 11.663(2)
_cell_length_c 8.531(2)
_cell_volume 1462.5(6)
_diffrn_ambient_temperature 130
_diffrn_radiation_probe x-ray
_diffrn_radiation_type MoK\a
_diffrn_radiation_wavelength 0.71069
_exptl_absorpt_coefficient_mu 0.135
_exptl_crystal_density_diffrn 1.600
_refine_ls_number_reflns 1895
_refine_ls_R_factor_gt 0.0425
_refine_ls_wR_factor_ref 0.108
_cod_data_source_file Acta-Chem-Scand-1994-48-917-3.cif
_cod_data_source_block 3
_cod_original_cell_volume 1462.5(5)
_cod_original_sg_symbol_H-M 'P 21/c'
_cod_database_code 1558576

loop_
_space_group_symop_id
_space_group_symop_operation_xyz
1 x,y,z
2 -x,1/2+y,1/2-z
3 -x,-y,-z
4 x,1/2-y,1/2+z

loop_
_atom_site_label
_atom_site_type_symbol
_atom_site_thermal_displace_type
_atom_site_fract_x
_atom_site_fract_y
_atom_site_fract_z
_atom_site_occupancy
_atom_site_U_iso_or_equiv
_atom_site_calc_flag
_atom_site_refinement_flags
_atom_site_disorder_assembly
_atom_site_disorder_group
O11 O Uiso 0.76330(10) 0.18130(10) 0.7944(2) 1.000 0.0230(10) . . . .
O12 O Uiso 0.61660(10) 0.14630(10) 0.6932(2) 1.000 0.0190(10) . . . .
O21 O Uiso 0.84770(10) 0.1082(2) 0.5588(2) 1.000 0.0410(10) . . . .
O22 O Uiso 0.81750(10) -0.0713(2) 0.5051(2) 1.000 0.0450(10) . . . .
O31 O Uiso 0.6482(2) 0.0794(2) 0.3348(2) 1.000 0.0500(10) . . . .
O32 O Uiso 0.57830(10) -0.04860(10) 0.4401(2) 1.000 0.0320(10) . . . .
O41 O Uiso 0.65400(10) -0.0912(2) 1.0724(2) 1.000 0.0360(10) . . . .
O42 O Uiso 0.6203(2) -0.2226(2) 0.8900(3) 1.000 0.0540(10) . . . .
N1 N Uiso 0.69980(10) 0.1505(2) 0.6492(2) 1.000 0.0210(10) . . . .
N2 N Uiso 0.80150(10) 0.0231(2) 0.5512(2) 1.000 0.0290(10) . . . .
N3 N Uiso 0.64000(10) 0.0174(2) 0.4441(2) 1.000 0.0270(10) . . . .
N4 N Uiso 0.63490(10) -0.1237(2) 0.9320(3) 1.000 0.0290(10) . . . .
C1 C Uiso 0.7376(2) 0.1219(2) 0.9277(3) 1.000 0.0200(10) . . . .
C2 C Uiso 0.63720(10) 0.0870(2) 0.8501(3) 1.000 0.0180(10) . . . .
C3 C Uiso 0.6301(2) -0.0384(2) 0.7977(3) 1.000 0.0180(10) . . . .
C4 C Uiso 0.71080(10) -0.0646(2) 0.7257(3) 1.000 0.0180(10) . . . .
C4A C Uiso 0.79510(10) -0.0653(2) 0.8669(3) 1.000 0.0180(10) . . . .
C5 C Uiso 0.8571(2) -0.1540(2) 0.8994(3) 1.000 0.0220(10) . . . .
C6 C Uiso 0.9285(2) -0.1533(2) 1.0397(3) 1.000 0.0260(10) . . . .
C7 C Uiso 0.9248(2) -0.0633(2) 1.1480(3) 1.000 0.0280(10) . . . .
C8 C Uiso 0.8723(2) 0.0254(2) 1.1177(3) 1.000 0.0260(10) . . . .
C8A C Uiso 0.8033(2) 0.0250(2) 0.9772(3) 1.000 0.0200(10) . . . .
C9 C Uiso 0.5677(2) 0.1294(2) 0.9331(3) 1.000 0.0240(10) . . . .
C10 C Uiso 0.9970(2) -0.2488(2) 1.0749(3) 1.000 0.0350(10) . . . .
C11 C Uiso 0.7139(2) 0.0302(2) 0.6044(3) 1.000 0.0210(10) . . . .

loop_
_atom_type_symbol
_atom_type_description
_atom_type_scat_dispersion_real
_atom_type_scat_dispersion_imag
_atom_type_scat_source
C C 0.0033 0.0016 ' International Tables Vol C Tables 4.2.6.8 and 6.1.1.4'
N N 0.0061 0.0033 ' International Tables Vol C Tables 4.2.6.8 and 6.1.1.4'
O O 0.0106 0.0060 ' International Tables Vol C Tables 4.2.6.8 and 6.1.1.4'

loop_
_geom_angle_atom_site_label_1
_geom_angle_atom_site_label_2
_geom_angle_atom_site_label_3
_geom_angle
_geom_angle_site_symmetry_1
_geom_angle_site_symmetry_2
_geom_angle_site_symmetry_3
_geom_angle_publ_flag
N1 O11 C1 107.48(16) . . . yes
N1 O12 C2 105.48(14) . . . yes
O11 N1 O12 103.45(14) . . . yes
O11 N1 C11 110.88(17) . . . yes
O12 N1 C11 103.65(18) . . . yes
O21 N2 O22 126.72(18) . . . yes
O21 N2 C11 118.9(2) . . . yes
O22 N2 C11 114.35(19) . . . yes
O31 N3 O32 126.5(2) . . . yes
O31 N3 C11 115.4(2) . . . yes
O32 N3 C11 118.08(19) . . . yes
O41 N4 O42 124.5(3) . . . yes
O41 N4 C3 119.7(2) . . . yes
O42 N4 C3 115.9(2) . . . yes
O11 C1 C2 103.09(19) . . . yes
O11 C1 C8A 106.3(2) . . . yes
C2 C1 C8A 115.7(2) . . . no
O12 C2 C1 102.49(16) . . . yes
O12 C2 C3 101.73(18) . . . yes
O12 C2 C9 105.46(17) . . . yes
C1 C2 C3 111.25(19) . . . no
C1 C2 C9 116.7(2) . . . no
C3 C2 C9 116.7(2) . . . no
N4 C3 C2 115.2(2) . . . yes
N4 C3 C4 106.7(2) . . . yes
C2 C3 C4 107.7(2) . . . no
C3 C4 C4A 106.43(19) . . . no
C3 C4 C11 107.27(19) . . . no
C4A C4 C11 111.93(19) . . . no
C4 C4A C5 123.9(2) . . . no
C4 C4A C8A 116.1(2) . . . no
C5 C4A C8A 119.7(2) . . . no
C4A C5 C6 120.6(2) . . . no
C5 C6 C7 114.3(2) . . . no
C5 C6 C10 120.9(2) . . . no
C7 C6 C10 124.5(2) . . . no
C6 C7 C8 126.5(3) . . . no
C7 C8 C8A 117.7(2) . . . no
C1 C8A C4A 116.4(2) . . . no
C1 C8A C8 123.2(2) . . . no
C4A C8A C8 120.3(2) . . . no
N1 C11 N2 109.0(2) . . . yes
N1 C11 N3 101.52(19) . . . yes
N1 C11 C4 118.6(2) . . . yes
N2 C11 N3 102.99(18) . . . yes
N2 C11 C4 110.5(2) . . . yes
N3 C11 C4 112.9(2) . . . yes

loop_
_geom_bond_atom_site_label_1
_geom_bond_atom_site_label_2
_geom_bond_distance
_geom_bond_site_symmetry_1
_geom_bond_site_symmetry_2
_geom_bond_publ_flag
O11 N1 1.403(2) . . yes
O11 C1 1.470(3) . . yes
O12 N1 1.414(2) . . yes
O12 C2 1.466(3) . . yes
O21 N2 1.209(3) . . yes
O22 N2 1.215(3) . . yes
O31 N3 1.212(3) . . yes
O32 N3 1.208(2) . . yes
O41 N4 1.217(3) . . yes
O42 N4 1.211(3) . . yes
N1 C11 1.485(3) . . yes
N2 C11 1.521(3) . . yes
N3 C11 1.533(3) . . yes
N4 C3 1.505(3) . . yes
C1 C2 1.553(4) . . no
C1 C8A 1.495(4) . . no
C2 C3 1.525(3) . . no
C2 C9 1.504(4) . . no
C3 C4 1.542(4) . . no
C4 C4A 1.513(3) . . no
C4 C11 1.524(3) . . no
C4A C5 1.379(3) . . no
C4A C8A 1.396(3) . . no
C5 C6 1.390(4) . . no
C6 C7 1.409(3) . . no
C6 C10 1.502(4) . . no
C7 C8 1.292(4) . . no
C8 C8A 1.371(4) . . no

loop_
_geom_torsion_atom_site_label_1
_geom_torsion_atom_site_label_2
_geom_torsion_atom_site_label_3
_geom_torsion_atom_site_label_4
_geom_torsion
_geom_torsion_site_symmetry_1
_geom_torsion_site_symmetry_2
_geom_torsion_site_symmetry_3
_geom_torsion_site_symmetry_4
_geom_torsion_publ_flag
C1 O11 N1 O12 38.0(2) . . . . no
C1 O11 N1 C11 -72.6(2) . . . . no
N1 O11 C1 C2 -17.8(2) . . . . no
N1 O11 C1 C8A 104.3(2) . . . . no
C2 O12 N1 O11 -43.49(19) . . . . no
C2 O12 N1 C11 72.31(18) . . . . no
N1 O12 C2 C1 31.2(2) . . . . no
N1 O12 C2 C3 -83.96(19) . . . . no
N1 O12 C2 C9 153.82(18) . . . . no
O11 N1 C11 N2 -70.5(2) . . . . no
O11 N1 C11 N3 -178.78(16) . . . . no
O11 N1 C11 C4 57.0(3) . . . . no
O12 N1 C11 N2 179.05(16) . . . . no
O12 N1 C11 N3 70.81(19) . . . . no
O12 N1 C11 C4 -53.4(3) . . . . no
O21 N2 C11 N1 3.4(3) . . . . no
O21 N2 C11 N3 110.6(2) . . . . no
O21 N2 C11 C4 -128.6(2) . . . . no
O22 N2 C11 N1 -177.01(18) . . . . no
O22 N2 C11 N3 -69.8(2) . . . . no
O22 N2 C11 C4 51.0(2) . . . . no
O31 N3 C11 N1 63.1(3) . . . . no
O31 N3 C11 N2 -49.7(3) . . . . no
O31 N3 C11 C4 -168.8(2) . . . . no
O32 N3 C11 N1 -114.0(2) . . . . no
O32 N3 C11 N2 133.2(2) . . . . no
O32 N3 C11 C4 14.1(3) . . . . no
O41 N4 C3 C2 -8.2(3) . . . . no
O41 N4 C3 C4 111.3(2) . . . . no
O42 N4 C3 C2 172.9(2) . . . . no
O42 N4 C3 C4 -67.6(3) . . . . no
O11 C1 C2 O12 -8.1(2) . . . . no
O11 C1 C2 C3 99.9(2) . . . . no
O11 C1 C2 C9 -122.8(2) . . . . no
C8A C1 C2 O12 -123.7(2) . . . . no
C8A C1 C2 C3 -15.6(3) . . . . no
C8A C1 C2 C9 121.7(2) . . . . no
O11 C1 C8A C4A -69.9(3) . . . . no
O11 C1 C8A C8 106.1(3) . . . . no
C2 C1 C8A C4A 43.9(3) . . . . no
C2 C1 C8A C8 -140.2(3) . . . . no
O12 C2 C3 N4 -171.8(2) . . . . no
O12 C2 C3 C4 69.3(2) . . . . no
C1 C2 C3 N4 79.7(3) . . . . no
C1 C2 C3 C4 -39.3(3) . . . . no
C9 C2 C3 N4 -57.6(3) . . . . no
C9 C2 C3 C4 -176.6(2) . . . . no
N4 C3 C4 C4A -53.0(2) . . . . no
N4 C3 C4 C11 -172.97(19) . . . . no
C2 C3 C4 C4A 71.2(2) . . . . no
C2 C3 C4 C11 -48.8(2) . . . . no
C3 C4 C4A C5 127.7(2) . . . . no
C3 C4 C4A C8A -45.6(3) . . . . no
C11 C4 C4A C5 -115.5(3) . . . . no
C11 C4 C4A C8A 71.3(3) . . . . no
C3 C4 C11 N1 42.7(3) . . . . no
C3 C4 C11 N2 169.53(19) . . . . no
C3 C4 C11 N3 -75.8(2) . . . . no
C4A C4 C11 N1 -73.7(3) . . . . no
C4A C4 C11 N2 53.2(2) . . . . no
C4A C4 C11 N3 167.84(19) . . . . no
C4 C4A C5 C6 -174.1(2) . . . . no
C8A C4A C5 C6 -1.1(4) . . . . no
C4 C4A C8A C1 -10.7(3) . . . . no
C4 C4A C8A C8 173.2(2) . . . . no
C5 C4A C8A C1 175.7(2) . . . . no
C5 C4A C8A C8 -0.4(4) . . . . no
C4A C5 C6 C7 6.5(4) . . . . no
C4A C5 C6 C10 -179.2(2) . . . . no
C5 C6 C7 C8 -12.2(4) . . . . no
C10 C6 C7 C8 173.7(3) . . . . no
C6 C7 C8 C8A 11.2(5) . . . . no
C7 C8 C8A C1 179.9(3) . . . . no
C7 C8 C8A C4A -4.3(4) . . . . no
